data_1527895
loop_
_publ_author_name
'Oelander, A.'
'Wilhelmi, K.A.'

_publ_section_title
;
 Die Kristallstruktur von K Cr3 O8
;
_journal_name_full Naturwissenschaften
_journal_page_first 580
_journal_page_last 581
_journal_volume 44
_journal_year 1957
_chemical_formula_sum 'Cr3 K O8'
_chemical_name_systematic 'K Cr3 O8'
_space_group_IT_number 12
_symmetry_space_group_name_Hall '-C 2y'
_symmetry_space_group_name_H-M 'C 1 2/m 1'
_cell_angle_alpha 90
_cell_angle_beta 95
_cell_angle_gamma 90
_cell_formula_units_Z 2
_cell_length_a 8.57
_cell_length_b 5.47
_cell_length_c 7.65
_cell_volume 357.251
_citation_journal_id_ASTM NATWAY
_cod_data_source_file Oelander_NATWAY_1957_1740.cif
_cod_data_source_block Cr3K1O8
_cod_original_cell_volume 357.2513
_cod_original_formula_sum 'Cr3 K1 O8'
_cod_database_code 1527895

loop_
_symmetry_equiv_pos_as_xyz
x,y,z
-x,y,-z
-x,-y,-z
x,-y,z
x+1/2,y+1/2,z
-x+1/2,y+1/2,-z
-x+1/2,-y+1/2,-z
x+1/2,-y+1/2,z

loop_
_atom_site_label
_atom_site_type_symbol
_atom_site_fract_x
_atom_site_fract_y
_atom_site_fract_z
_atom_site_occupancy
_atom_site_U_iso_or_equiv
Cr2 Cr+5 -0.38 0 0.29 1 0.0
O1 O-2 0.22 0 0.54 1 0.0
Cr1 Cr+5 0 0 0.5 1 0.0
K1 K+1 0 0 0 1 0.0
O3 O-2 0.02 0.25 0.32 1 0.0
O2 O-2 -0.31 0 0.1 1 0.0
